data_7053531
loop_
_publ_author_name
'Langer, Jens'
'Krieck, Sven'
'G\"orls, Helmar'
'Kreisel, G\"unter'
'Seidel, Wolfgang'
'Westerhausen, Matthias'

_publ_section_title
;
 Organic heterobimetallic complexes of the alkaline earth metals (Ae = Ca,
 Sr, Ba) with tetrahedral metallate anions of three-valent metals (M = B,
 Al, Ga, and V)
;
_journal_issue 8
_journal_name_full 'New Journal of Chemistry'
_journal_page_first 1667
_journal_paper_doi 10.1039/c0nj00136h
_journal_volume 34
_journal_year 2010
_chemical_formula_moiety 'C20 H40 Ca I O5, C36 H44 V, 2(C4 H8 O)'
_chemical_formula_sum 'C64 H100 Ca I O7 V'
_chemical_formula_weight 1199.36
_chemical_name_systematic
;
?
;
_space_group_IT_number 14
_symmetry_cell_setting monoclinic
_symmetry_space_group_name_Hall '-P 2ybc'
_symmetry_space_group_name_H-M 'P 1 21/c 1'
_atom_sites_solution_hydrogens geom
_atom_sites_solution_primary direct
_atom_sites_solution_secondary difmap
_audit_creation_method SHELXL-97
_cell_angle_alpha 90.00
_cell_angle_beta 106.43(3)
_cell_angle_gamma 90.00
_cell_formula_units_Z 4
_cell_length_a 12.668(3)
_cell_length_b 34.081(7)
_cell_length_c 15.403(3)
_cell_measurement_reflns_used 44403
_cell_measurement_temperature 183(2)
_cell_measurement_theta_max 27.47
_cell_measurement_theta_min 2.45
_cell_volume 6379(3)
_computing_cell_refinement DENZO
_computing_data_collection COLLECT
_computing_data_reduction DENZO
_computing_molecular_graphics SHELXTL/PC
_computing_publication_material SHELXL-97
_computing_structure_refinement 'SHELXL-97 (Sheldrick, 1997)'
_computing_structure_solution 'SHELXS-97 (Sheldrick, 1990)'
_diffrn_ambient_temperature 183(2)
_diffrn_measured_fraction_theta_full 0.997
_diffrn_measured_fraction_theta_max 0.997
_diffrn_measurement_device_type KappaCCD
_diffrn_measurement_method 'phi- + omega-scan'
_diffrn_radiation_monochromator graphite
_diffrn_radiation_source 'fine-focus sealed tube'
_diffrn_radiation_type MoK\a
_diffrn_radiation_wavelength 0.71073
_diffrn_reflns_av_R_equivalents 0.0413
_diffrn_reflns_av_sigmaI/netI 0.0453
_diffrn_reflns_limit_h_max 15
_diffrn_reflns_limit_h_min -16
_diffrn_reflns_limit_k_max 44
_diffrn_reflns_limit_k_min -41
_diffrn_reflns_limit_l_max 19
_diffrn_reflns_limit_l_min -19
_diffrn_reflns_number 44403
_diffrn_reflns_theta_full 27.47
_diffrn_reflns_theta_max 27.47
_diffrn_reflns_theta_min 2.45
_exptl_absorpt_coefficient_mu 0.768
_exptl_absorpt_correction_type none
_exptl_crystal_colour violett
_exptl_crystal_density_diffrn 1.249
_exptl_crystal_density_method 'not measured'
_exptl_crystal_description prism
_exptl_crystal_F_000 2544
_exptl_crystal_size_max 0.05
_exptl_crystal_size_mid 0.05
_exptl_crystal_size_min 0.03
_refine_diff_density_max 0.888
_refine_diff_density_min -1.042
_refine_diff_density_rms 0.080
_refine_ls_extinction_method none
_refine_ls_goodness_of_fit_ref 1.019
_refine_ls_hydrogen_treatment constr
_refine_ls_matrix_type full
_refine_ls_number_parameters 672
_refine_ls_number_reflns 14552
_refine_ls_number_restraints 0
_refine_ls_restrained_S_all 1.019
_refine_ls_R_factor_all 0.0940
_refine_ls_R_factor_gt 0.0593
_refine_ls_shift/su_max 0.010
_refine_ls_shift/su_mean 0.000
_refine_ls_structure_factor_coef Fsqd
_refine_ls_weighting_details 'calc w=1/[\s^2^(Fo^2^)+(0.0965P)^2^+5.4587P] where P=(Fo^2^+2Fc^2^)/3'
_refine_ls_weighting_scheme calc
_refine_ls_wR_factor_gt 0.1602
_refine_ls_wR_factor_ref 0.1818
_reflns_number_gt 9859
_reflns_number_total 14552
_reflns_threshold_expression >2sigma(I)
_cod_data_source_file c0nj00136h.txt
_cod_data_source_block FO2903
_cod_depositor_comments
;
The following automatic conversions were performed:

'_exptl_absorpt_correction_type' value 'NONE' changed to 'none'
according to /home/saulius/struct/CIF-dictionaries/cif_core.dic
dictionary named 'cif_core.dic' version 2.4.2 from 2011-04-26.

Automatic conversion script
Id: cif_fix_values 1891 2012-01-12 08:04:46Z andrius 
;
_cod_original_cell_volume 6378(2)
_cod_original_sg_symbol_H-M 'P 21/c'
_cod_database_code 7053531

loop_
_symmetry_equiv_pos_as_xyz
'x, y, z'
'-x, y+1/2, -z+1/2'
'-x, -y, -z'
'x, -y-1/2, z-1/2'

loop_
_atom_site_label
_atom_site_type_symbol
_atom_site_fract_x
_atom_site_fract_y
_atom_site_fract_z
_atom_site_U_iso_or_equiv
_atom_site_adp_type
_atom_site_occupancy
_atom_site_symmetry_multiplicity
_atom_site_calc_flag
_atom_site_refinement_flags
_atom_site_disorder_assembly
_atom_site_disorder_group
Ca Ca 0.58351(6) -0.10645(2) 0.90826(5) 0.03844(17) Uani 1 1 d . A .
I I 0.38384(2) -0.053253(9) 0.86199(2) 0.06144(12) Uani 1 1 d . . .
O1 O 0.7418(2) -0.14786(8) 0.96247(19) 0.0544(7) Uani 1 1 d . . .
O2 O 0.6002(2) -0.10793(10) 0.76104(18) 0.0628(8) Uani 1 1 d . . .
O3 O 0.4810(3) -0.16442(8) 0.8706(2) 0.0637(8) Uani 1 1 d . . .
O4 O 0.5768(2) -0.10895(9) 1.05925(18) 0.0583(7) Uani 1 1 d . . .
O5 O 0.7040(2) -0.05275(7) 0.9394(2) 0.0536(7) Uani 1 1 d . . .
C1 C 0.7849(4) -0.16241(15) 1.0544(3) 0.0718(13) Uani 1 1 d . . .
H1A H 0.7275 -0.1773 1.0727 0.086 Uiso 1 1 calc R . .
H1B H 0.8094 -0.1403 1.0971 0.086 Uiso 1 1 calc R . .
C2 C 0.8800(5) -0.18856(17) 1.0549(4) 0.0845(16) Uani 1 1 d . . .
H2A H 0.9507 -0.1748 1.0810 0.101 Uiso 1 1 calc R . .
H2B H 0.8787 -0.2126 1.0908 0.101 Uiso 1 1 calc R . .
C3 C 0.8660(5) -0.19827(18) 0.9604(4) 0.0925(19) Uani 1 1 d . . .
H3A H 0.8173 -0.2213 0.9416 0.111 Uiso 1 1 calc R . .
H3B H 0.9376 -0.2036 0.9489 0.111 Uiso 1 1 calc R . .
C4 C 0.8137(5) -0.16165(17) 0.9125(4) 0.0821(16) Uani 1 1 d . . .
H4A H 0.8704 -0.1417 0.9121 0.099 Uiso 1 1 calc R . .
H4B H 0.7718 -0.1676 0.8492 0.099 Uiso 1 1 calc R . .
C5 C 0.6896(6) -0.0899(2) 0.7307(5) 0.0416(16) Uiso 0.50 1 d P A 1
H5A H 0.7603 -0.1037 0.7561 0.050 Uiso 0.50 1 calc PR A 1
H5B H 0.6989 -0.0618 0.7474 0.050 Uiso 0.50 1 calc PR A 1
C5A C 0.6778(14) -0.1134(5) 0.7161(11) 0.121(5) Uiso 0.50 1 d P A 2
H5AA H 0.6892 -0.1418 0.7098 0.146 Uiso 0.50 1 calc PR A 2
H5AB H 0.7485 -0.1019 0.7521 0.146 Uiso 0.50 1 calc PR A 2
C6 C 0.6463(5) -0.0954(2) 0.6264(4) 0.0888(17) Uani 1 1 d . . .
H6A H 0.6786 -0.0757 0.5939 0.107 Uiso 0.50 1 calc PR A 1
H6B H 0.6621 -0.1220 0.6080 0.107 Uiso 0.50 1 calc PR A 1
H6C H 0.6853 -0.0701 0.6283 0.107 Uiso 0.50 1 d PR A 2
H6D H 0.6617 -0.1122 0.5791 0.107 Uiso 0.50 1 d PR A 2
C7 C 0.5285(5) -0.0892(2) 0.6103(4) 0.0969(19) Uani 1 1 d . A .
H7A H 0.4866 -0.0988 0.5497 0.116 Uiso 1 1 calc R . .
H7B H 0.5115 -0.0611 0.6156 0.116 Uiso 1 1 calc R . .
C8 C 0.5037(5) -0.1128(2) 0.6837(4) 0.100(2) Uani 1 1 d . A .
H8A H 0.4368 -0.1029 0.6976 0.120 Uiso 1 1 calc R . .
H8B H 0.4926 -0.1408 0.6660 0.120 Uiso 1 1 calc R . .
C9 C 0.5393(7) -0.2014(2) 0.8568(6) 0.057(2) Uiso 0.50 1 d P A 1
H9A H 0.5805 -0.2130 0.9154 0.068 Uiso 0.50 1 calc PR A 1
H9B H 0.5908 -0.1962 0.8203 0.068 Uiso 0.50 1 calc PR A 1
C10 C 0.4466(8) -0.2278(3) 0.8068(7) 0.062(2) Uiso 0.50 1 d P A 1
H10A H 0.4597 -0.2553 0.8277 0.074 Uiso 0.50 1 calc PR A 1
H10B H 0.4359 -0.2268 0.7406 0.074 Uiso 0.50 1 calc PR A 1
C11 C 0.3336(9) -0.2075(3) 0.8360(8) 0.073(3) Uiso 0.50 1 d P A 1
H11A H 0.2677 -0.2058 0.7830 0.087 Uiso 0.50 1 calc PR A 1
H11B H 0.3155 -0.2225 0.8848 0.087 Uiso 0.50 1 calc PR A 1
C12 C 0.3721(9) -0.1735(3) 0.8631(8) 0.079(3) Uiso 0.50 1 d P A 1
H12A H 0.3605 -0.1692 0.9233 0.095 Uiso 0.50 1 calc PR A 1
H12B H 0.3259 -0.1540 0.8216 0.095 Uiso 0.50 1 calc PR A 1
C9A C 0.5002(12) -0.2017(4) 0.9001(9) 0.096(4) Uiso 0.50 1 d P A 2
H9AA H 0.4925 -0.2034 0.9622 0.115 Uiso 0.50 1 calc PR A 2
H9AB H 0.5770 -0.2087 0.9031 0.115 Uiso 0.50 1 calc PR A 2
C10A C 0.4271(10) -0.2299(3) 0.8434(8) 0.074(3) Uiso 0.50 1 d P A 2
H10C H 0.3954 -0.2481 0.8796 0.089 Uiso 0.50 1 calc PR A 2
H10D H 0.4647 -0.2452 0.8064 0.089 Uiso 0.50 1 calc PR A 2
C11A C 0.3385(8) -0.2024(3) 0.7843(7) 0.065(2) Uiso 0.50 1 d P A 2
H11C H 0.3303 -0.2078 0.7196 0.078 Uiso 0.50 1 calc PR A 2
H11D H 0.2669 -0.2077 0.7961 0.078 Uiso 0.50 1 calc PR A 2
C12A C 0.3653(10) -0.1653(3) 0.8018(9) 0.082(3) Uiso 0.50 1 d P A 2
H12C H 0.3112 -0.1523 0.8276 0.099 Uiso 0.50 1 calc PR A 2
H12D H 0.3663 -0.1514 0.7456 0.099 Uiso 0.50 1 calc PR A 2
C13 C 0.4789(5) -0.12396(15) 1.0796(3) 0.0730(13) Uani 1 1 d . A .
H13A H 0.4958 -0.1487 1.1144 0.088 Uiso 1 1 calc R . .
H13B H 0.4199 -0.1291 1.0231 0.088 Uiso 1 1 calc R . .
C14 C 0.4446(6) -0.09363(18) 1.1333(4) 0.0875(17) Uani 1 1 d . . .
H14B H 0.4055 -0.1053 1.1743 0.105 Uiso 1 1 calc R A .
H14C H 0.3958 -0.0742 1.0936 0.105 Uiso 1 1 calc R . .
C15 C 0.5482(6) -0.07546(18) 1.1848(4) 0.0888(17) Uani 1 1 d . A .
H15A H 0.5792 -0.0894 1.2427 0.107 Uiso 1 1 calc R . .
H15B H 0.5364 -0.0476 1.1978 0.107 Uiso 1 1 calc R . .
C16 C 0.6224(6) -0.0786(2) 1.1271(4) 0.105(2) Uani 1 1 d . A .
H16B H 0.6268 -0.0532 1.0972 0.126 Uiso 1 1 calc R . .
H16C H 0.6973 -0.0860 1.1638 0.126 Uiso 1 1 calc R . .
C17 C 0.6724(4) -0.01102(14) 0.9207(4) 0.0778(15) Uani 1 1 d . A .
H17A H 0.6395 -0.0068 0.8551 0.093 Uiso 1 1 calc R . .
H17B H 0.6184 -0.0031 0.9530 0.093 Uiso 1 1 calc R . .
C18 C 0.7741(5) 0.01139(15) 0.9534(4) 0.0867(17) Uani 1 1 d . . .
H18A H 0.8090 0.0156 0.9042 0.104 Uiso 0.50 1 calc PR A 1
H18B H 0.7594 0.0372 0.9769 0.104 Uiso 0.50 1 calc PR A 1
H18C H 0.7779 0.0323 0.9098 0.104 Uiso 0.50 1 d PR A 2
H18D H 0.7797 0.0236 1.0129 0.104 Uiso 0.50 1 d PR A 2
C19 C 0.8440(7) -0.0120(2) 1.0246(6) 0.0530(19) Uiso 0.50 1 d P A 1
H19A H 0.8236 -0.0094 1.0818 0.064 Uiso 0.50 1 calc PR A 1
H19B H 0.9226 -0.0051 1.0355 0.064 Uiso 0.50 1 calc PR A 1
C19A C 0.8564(13) -0.0144(4) 0.9620(11) 0.109(4) Uiso 0.50 1 d P A 2
H19C H 0.9215 -0.0059 1.0110 0.131 Uiso 0.50 1 calc PR A 2
H19D H 0.8775 -0.0158 0.9049 0.131 Uiso 0.50 1 calc PR A 2
C20 C 0.8186(5) -0.05314(16) 0.9836(6) 0.104(3) Uani 1 1 d . A .
H20A H 0.8611 -0.0584 0.9399 0.125 Uiso 0.50 1 calc PR B 1
H20B H 0.8367 -0.0734 1.0315 0.125 Uiso 0.50 1 calc PR B 1
H20C H 0.8557 -0.0745 0.9601 0.125 Uiso 0.50 1 calc PR B 2
H20D H 0.8328 -0.0565 1.0498 0.125 Uiso 0.50 1 calc PR B 2
V V 0.18407(5) -0.136102(16) 0.34873(4) 0.03501(14) Uani 1 1 d . . .
C21 C 0.2392(3) -0.08190(10) 0.4189(2) 0.0383(7) Uani 1 1 d . . .
C22 C 0.2325(3) -0.08021(11) 0.5091(2) 0.0438(8) Uani 1 1 d . . .
C23 C 0.2683(3) -0.04771(12) 0.5635(3) 0.0511(10) Uani 1 1 d . . .
H23A H 0.2610 -0.0476 0.6232 0.061 Uiso 1 1 calc R . .
C24 C 0.3145(4) -0.01544(13) 0.5336(3) 0.0560(10) Uani 1 1 d . . .
C25 C 0.3256(3) -0.01712(11) 0.4464(3) 0.0515(9) Uani 1 1 d . . .
H25A H 0.3598 0.0041 0.4248 0.062 Uiso 1 1 calc R . .
C26 C 0.2875(3) -0.04936(10) 0.3894(2) 0.0417(8) Uani 1 1 d . . .
C27 C 0.1900(4) -0.11458(12) 0.5512(3) 0.0536(10) Uani 1 1 d . . .
H27A H 0.1630 -0.1053 0.6013 0.080 Uiso 1 1 calc R . .
H27B H 0.2497 -0.1335 0.5742 0.080 Uiso 1 1 calc R . .
H27C H 0.1298 -0.1273 0.5055 0.080 Uiso 1 1 calc R . .
C28 C 0.3551(5) 0.01962(15) 0.5937(3) 0.0791(15) Uani 1 1 d . . .
H28A H 0.4289 0.0268 0.5908 0.119 Uiso 1 1 calc R . .
H28B H 0.3579 0.0130 0.6563 0.119 Uiso 1 1 calc R . .
H28C H 0.3049 0.0418 0.5732 0.119 Uiso 1 1 calc R . .
C29 C 0.3024(4) -0.04640(11) 0.2957(2) 0.0491(9) Uani 1 1 d . . .
H29A H 0.2800 -0.0711 0.2632 0.074 Uiso 1 1 calc R . .
H29B H 0.3800 -0.0412 0.3005 0.074 Uiso 1 1 calc R . .
H29C H 0.2570 -0.0249 0.2626 0.074 Uiso 1 1 calc R . .
C30 C 0.3088(3) -0.17373(11) 0.4318(2) 0.0435(8) Uani 1 1 d . . .
C31 C 0.4184(3) -0.16548(11) 0.4318(2) 0.0462(9) Uani 1 1 d . . .
C32 C 0.5075(4) -0.18635(13) 0.4869(3) 0.0592(11) Uani 1 1 d . . .
H32A H 0.5799 -0.1802 0.4848 0.071 Uiso 1 1 calc R . .
C33 C 0.4927(4) -0.21571(15) 0.5441(3) 0.0704(13) Uani 1 1 d . . .
C34 C 0.3868(4) -0.22404(13) 0.5449(3) 0.0634(12) Uani 1 1 d . . .
H34A H 0.3748 -0.2444 0.5832 0.076 Uiso 1 1 calc R . .
C35 C 0.2969(3) -0.20367(12) 0.4915(3) 0.0513(9) Uani 1 1 d . . .
C36 C 0.4435(3) -0.13368(12) 0.3721(3) 0.0495(9) Uani 1 1 d . . .
H36A H 0.5105 -0.1405 0.3557 0.074 Uiso 1 1 calc R . .
H36B H 0.4544 -0.1087 0.4049 0.074 Uiso 1 1 calc R . .
H36C H 0.3819 -0.1312 0.3171 0.074 Uiso 1 1 calc R . .
C37 C 0.5908(5) -0.2379(2) 0.6034(4) 0.103(2) Uani 1 1 d . . .
H37A H 0.5683 -0.2647 0.6133 0.154 Uiso 1 1 calc R . .
H37B H 0.6178 -0.2245 0.6618 0.154 Uiso 1 1 calc R . .
H37C H 0.6494 -0.2389 0.5734 0.154 Uiso 1 1 calc R . .
C38 C 0.1866(4) -0.21562(14) 0.5028(3) 0.0645(12) Uani 1 1 d . . .
H38A H 0.1726 -0.2433 0.4860 0.097 Uiso 1 1 calc R . .
H38B H 0.1286 -0.1994 0.4636 0.097 Uiso 1 1 calc R . .
H38C H 0.1871 -0.2120 0.5660 0.097 Uiso 1 1 calc R . .
C39 C 0.1739(3) -0.13650(9) 0.2069(2) 0.0365(7) Uani 1 1 d . . .
C40 C 0.2230(3) -0.16282(9) 0.1593(2) 0.0384(7) Uani 1 1 d . . .
C41 C 0.2054(3) -0.16012(11) 0.0657(2) 0.0431(8) Uani 1 1 d . . .
H41A H 0.2389 -0.1789 0.0362 0.052 Uiso 1 1 calc R . .
C42 C 0.1406(3) -0.13092(11) 0.0148(2) 0.0441(8) Uani 1 1 d . . .
C43 C 0.0908(3) -0.10510(10) 0.0602(2) 0.0410(8) Uani 1 1 d . . .
H43A H 0.0458 -0.0848 0.0270 0.049 Uiso 1 1 calc R . .
C44 C 0.1046(3) -0.10791(9) 0.1529(2) 0.0359(7) Uani 1 1 d . . .
C45 C 0.2987(4) -0.19560(11) 0.2061(3) 0.0522(10) Uani 1 1 d . . .
H45A H 0.2685 -0.2209 0.1804 0.078 Uiso 1 1 calc R . .
H45B H 0.3049 -0.1952 0.2710 0.078 Uiso 1 1 calc R . .
H45C H 0.3717 -0.1919 0.1973 0.078 Uiso 1 1 calc R . .
C46 C 0.1254(4) -0.12768(15) -0.0858(3) 0.0642(12) Uani 1 1 d . . .
H46A H 0.0524 -0.1168 -0.1153 0.096 Uiso 1 1 calc R . .
H46B H 0.1318 -0.1538 -0.1107 0.096 Uiso 1 1 calc R . .
H46C H 0.1820 -0.1104 -0.0968 0.096 Uiso 1 1 calc R . .
C47 C 0.0416(3) -0.07936(10) 0.1950(2) 0.0423(8) Uani 1 1 d . . .
H47A H 0.0296 -0.0548 0.1603 0.063 Uiso 1 1 calc R . .
H47B H 0.0840 -0.0739 0.2577 0.063 Uiso 1 1 calc R . .
H47C H -0.0296 -0.0908 0.1943 0.063 Uiso 1 1 calc R . .
C48 C 0.0178(3) -0.15219(10) 0.3369(2) 0.0403(8) Uani 1 1 d . . .
C49 C -0.0142(3) -0.19082(10) 0.3035(2) 0.0442(8) Uani 1 1 d . . .
C50 C -0.1201(3) -0.20549(12) 0.2940(2) 0.0492(9) Uani 1 1 d . . .
H50A H -0.1372 -0.2315 0.2728 0.059 Uiso 1 1 calc R . .
C51 C -0.1997(3) -0.18318(13) 0.3146(3) 0.0527(10) Uani 1 1 d . . .
C52 C -0.1722(3) -0.14521(12) 0.3443(3) 0.0505(9) Uani 1 1 d . . .
H52A H -0.2269 -0.1291 0.3575 0.061 Uiso 1 1 calc R . .
C53 C -0.0678(3) -0.12972(11) 0.3554(2) 0.0421(8) Uani 1 1 d . . .
C54 C 0.0679(4) -0.21740(11) 0.2779(3) 0.0555(10) Uani 1 1 d . . .
H54A H 0.0491 -0.2449 0.2853 0.083 Uiso 1 1 calc R . .
H54B H 0.1420 -0.2119 0.3171 0.083 Uiso 1 1 calc R . .
H54C H 0.0657 -0.2127 0.2146 0.083 Uiso 1 1 calc R . .
C55 C -0.3120(4) -0.20026(17) 0.3075(4) 0.0778(15) Uani 1 1 d . . .
H55A H -0.3132 -0.2280 0.2902 0.117 Uiso 1 1 calc R . .
H55B H -0.3679 -0.1859 0.2616 0.117 Uiso 1 1 calc R . .
H55C H -0.3275 -0.1981 0.3661 0.117 Uiso 1 1 calc R . .
C56 C -0.0499(4) -0.08785(12) 0.3894(3) 0.0540(10) Uani 1 1 d . . .
H56A H -0.1033 -0.0706 0.3485 0.081 Uiso 1 1 calc R . .
H56B H 0.0249 -0.0795 0.3916 0.081 Uiso 1 1 calc R . .
H56C H -0.0596 -0.0863 0.4502 0.081 Uiso 1 1 calc R . .
O1TA O -0.0697(6) -0.06075(18) -0.2781(5) 0.141(2) Uani 1 1 d . . .
C1TA C -0.0162(9) -0.0328(3) -0.2267(7) 0.067(2) Uiso 0.50 1 d P C 1
H1TC H 0.0279 -0.0433 -0.1676 0.080 Uiso 0.50 1 calc PR C 1
H1TD H -0.0675 -0.0127 -0.2160 0.080 Uiso 0.50 1 calc PR C 1
C1TC C 0.0581(15) -0.0491(5) -0.2445(12) 0.122(5) Uiso 0.50 1 d P C 2
H1TE H 0.0839 -0.0472 -0.1777 0.147 Uiso 0.50 1 calc PR C 2
H1TF H 0.1037 -0.0686 -0.2650 0.147 Uiso 0.50 1 calc PR C 2
C2TA C 0.0625(5) -0.01451(19) -0.2824(5) 0.0991(19) Uani 1 1 d . . .
H2TC H 0.0789 0.0135 -0.2681 0.119 Uiso 0.50 1 calc PR C 1
H2TD H 0.1320 -0.0294 -0.2725 0.119 Uiso 0.50 1 calc PR C 1
H2TE H 0.1380 -0.0076 -0.2835 0.119 Uiso 0.50 1 d PR C 2
H2TF H 0.0343 0.0062 -0.2497 0.119 Uiso 0.50 1 d PR C 2
C3TA C -0.0130(7) -0.0203(2) -0.3762(4) 0.107(2) Uani 1 1 d . C .
H3TC H -0.0576 0.0035 -0.3973 0.128 Uiso 1 1 calc R . .
H3TD H 0.0294 -0.0266 -0.4194 0.128 Uiso 1 1 calc R . .
C4TA C -0.0805(8) -0.0521(3) -0.3676(8) 0.154(4) Uani 1 1 d . C .
H4TC H -0.1583 -0.0455 -0.3984 0.185 Uiso 1 1 calc R . .
H4TD H -0.0605 -0.0754 -0.3978 0.185 Uiso 1 1 calc R . .
O1TB O 0.8333(4) -0.18719(19) 0.6634(3) 0.1318(19) Uani 1 1 d . . .
C1TB C 0.9295(5) -0.17369(19) 0.7168(4) 0.0860(16) Uani 1 1 d . . .
H1TA H 0.9544 -0.1904 0.7713 0.103 Uiso 1 1 calc R . .
H1TB H 0.9198 -0.1466 0.7367 0.103 Uiso 1 1 calc R . .
C2TB C 1.0124(6) -0.1740(2) 0.6665(5) 0.108(2) Uani 1 1 d . . .
H2TA H 1.0729 -0.1925 0.6941 0.130 Uiso 1 1 calc R . .
H2TB H 1.0437 -0.1475 0.6646 0.130 Uiso 1 1 calc R . .
C3TB C 0.9485(6) -0.1874(3) 0.5735(5) 0.140(3) Uani 1 1 d . . .
H3TA H 0.9640 -0.1702 0.5267 0.168 Uiso 1 1 calc R . .
H3TB H 0.9682 -0.2147 0.5626 0.168 Uiso 1 1 calc R . .
C4TB C 0.8403(6) -0.1850(4) 0.5713(5) 0.154(4) Uani 1 1 d . . .
H4TA H 0.7985 -0.2068 0.5349 0.185 Uiso 1 1 calc R . .
H4TB H 0.8086 -0.1599 0.5432 0.185 Uiso 1 1 calc R . .

loop_
_atom_site_aniso_label
_atom_site_aniso_U_11
_atom_site_aniso_U_22
_atom_site_aniso_U_33
_atom_site_aniso_U_23
_atom_site_aniso_U_13
_atom_site_aniso_U_12
Ca 0.0378(4) 0.0409(4) 0.0377(4) -0.0015(3) 0.0125(3) -0.0038(3)
I 0.05423(19) 0.0695(2) 0.05792(19) 0.00029(13) 0.01156(13) 0.00612(13)
O1 0.0510(16) 0.0543(16) 0.0610(17) 0.0110(13) 0.0211(13) 0.0105(13)
O2 0.0514(17) 0.100(2) 0.0422(15) -0.0046(14) 0.0212(13) -0.0053(15)
O3 0.0613(18) 0.0478(16) 0.088(2) -0.0183(15) 0.0300(16) -0.0169(13)
O4 0.0622(18) 0.0742(19) 0.0417(14) 0.0005(13) 0.0202(13) 0.0068(15)
O5 0.0407(14) 0.0489(15) 0.0660(18) 0.0034(12) 0.0069(13) -0.0070(11)
C1 0.075(3) 0.076(3) 0.055(3) 0.001(2) 0.004(2) 0.012(3)
C2 0.085(4) 0.082(4) 0.080(4) 0.012(3) 0.014(3) 0.026(3)
C3 0.106(4) 0.096(4) 0.083(4) 0.020(3) 0.040(3) 0.055(4)
C4 0.087(4) 0.096(4) 0.074(3) 0.025(3) 0.039(3) 0.026(3)
C6 0.085(4) 0.126(5) 0.065(3) 0.023(3) 0.035(3) 0.015(4)
C7 0.079(4) 0.154(6) 0.053(3) 0.016(3) 0.013(3) 0.014(4)
C8 0.076(4) 0.158(6) 0.070(3) -0.027(4) 0.027(3) -0.019(4)
C13 0.096(4) 0.071(3) 0.067(3) 0.004(2) 0.048(3) -0.007(3)
C14 0.115(5) 0.090(4) 0.072(3) -0.009(3) 0.050(3) -0.006(3)
C15 0.120(5) 0.093(4) 0.062(3) -0.020(3) 0.040(3) -0.015(4)
C16 0.105(5) 0.139(6) 0.073(4) -0.044(4) 0.029(3) -0.036(4)
C17 0.072(3) 0.055(3) 0.100(4) 0.007(3) 0.014(3) -0.004(2)
C18 0.080(4) 0.062(3) 0.109(4) 0.005(3) 0.013(3) -0.017(3)
C20 0.054(3) 0.068(3) 0.167(7) 0.018(3) -0.009(4) -0.013(2)
V 0.0401(3) 0.0350(3) 0.0323(3) 0.0038(2) 0.0142(2) 0.0066(2)
C21 0.0370(17) 0.0460(19) 0.0334(16) -0.0003(14) 0.0123(14) 0.0045(15)
C22 0.0424(19) 0.056(2) 0.0337(17) -0.0014(15) 0.0122(15) 0.0037(16)
C23 0.052(2) 0.069(3) 0.0328(18) -0.0083(17) 0.0131(16) 0.0026(19)
C24 0.057(2) 0.061(2) 0.047(2) -0.0158(18) 0.0094(19) -0.002(2)
C25 0.058(2) 0.048(2) 0.047(2) -0.0055(16) 0.0127(18) -0.0082(18)
C26 0.0435(19) 0.045(2) 0.0368(17) -0.0002(14) 0.0114(15) 0.0018(15)
C27 0.060(2) 0.069(3) 0.0365(19) -0.0001(17) 0.0204(18) -0.001(2)
C28 0.098(4) 0.075(3) 0.061(3) -0.031(2) 0.019(3) -0.017(3)
C29 0.063(2) 0.046(2) 0.0396(19) 0.0012(15) 0.0164(18) -0.0085(17)
C30 0.051(2) 0.048(2) 0.0363(17) 0.0077(15) 0.0193(16) 0.0120(16)
C31 0.051(2) 0.054(2) 0.0367(18) 0.0105(15) 0.0171(16) 0.0139(17)
C32 0.051(2) 0.075(3) 0.051(2) 0.018(2) 0.0130(19) 0.016(2)
C33 0.070(3) 0.083(3) 0.055(3) 0.028(2) 0.013(2) 0.031(3)
C34 0.071(3) 0.065(3) 0.056(2) 0.029(2) 0.022(2) 0.019(2)
C35 0.058(2) 0.051(2) 0.048(2) 0.0170(17) 0.0200(18) 0.0126(18)
C36 0.048(2) 0.060(2) 0.044(2) 0.0099(17) 0.0194(17) 0.0083(18)
C37 0.083(4) 0.122(5) 0.095(4) 0.062(4) 0.013(3) 0.041(4)
C38 0.073(3) 0.063(3) 0.064(3) 0.027(2) 0.030(2) 0.011(2)
C39 0.0425(18) 0.0318(16) 0.0366(17) -0.0012(13) 0.0136(14) 0.0019(14)
C40 0.0449(19) 0.0363(17) 0.0372(17) -0.0009(13) 0.0169(15) 0.0026(14)
C41 0.044(2) 0.049(2) 0.0396(18) -0.0101(15) 0.0174(15) -0.0022(16)
C42 0.0409(19) 0.057(2) 0.0357(17) -0.0040(15) 0.0132(15) -0.0078(16)
C43 0.0411(19) 0.0415(18) 0.0375(18) 0.0044(14) 0.0065(15) -0.0025(15)
C44 0.0391(18) 0.0337(16) 0.0351(17) -0.0008(13) 0.0111(14) -0.0001(13)
C45 0.065(3) 0.047(2) 0.050(2) -0.0008(16) 0.0231(19) 0.0149(18)
C46 0.065(3) 0.095(3) 0.0340(19) 0.002(2) 0.0157(19) 0.002(2)
C47 0.049(2) 0.0377(18) 0.0395(18) 0.0018(14) 0.0109(15) 0.0124(15)
C48 0.0444(19) 0.0406(18) 0.0368(17) 0.0035(14) 0.0133(15) 0.0044(15)
C49 0.052(2) 0.0396(18) 0.0428(19) 0.0008(15) 0.0169(16) 0.0041(16)
C50 0.054(2) 0.051(2) 0.0427(19) -0.0064(16) 0.0132(17) -0.0064(18)
C51 0.042(2) 0.075(3) 0.0396(19) -0.0081(18) 0.0088(16) -0.0070(19)
C52 0.042(2) 0.066(2) 0.044(2) -0.0088(17) 0.0121(16) 0.0067(18)
C53 0.0432(19) 0.047(2) 0.0368(17) -0.0006(14) 0.0120(15) 0.0064(16)
C54 0.066(3) 0.039(2) 0.069(3) 0.0010(18) 0.030(2) 0.0030(18)
C55 0.047(2) 0.111(4) 0.079(3) -0.037(3) 0.022(2) -0.022(3)
C56 0.054(2) 0.052(2) 0.061(2) -0.0091(18) 0.0238(19) 0.0055(18)
O1TA 0.155(5) 0.143(5) 0.146(5) 0.019(4) 0.076(5) -0.028(4)
C2TA 0.088(4) 0.084(4) 0.127(6) 0.004(4) 0.033(4) 0.008(3)
C3TA 0.136(6) 0.103(5) 0.079(4) 0.008(3) 0.028(4) -0.005(4)
C4TA 0.120(7) 0.158(9) 0.157(9) 0.025(7) -0.006(6) -0.038(6)
O1TB 0.092(3) 0.208(6) 0.109(4) -0.021(4) 0.050(3) -0.037(4)
C1TB 0.070(3) 0.105(4) 0.085(4) -0.007(3) 0.025(3) -0.006(3)
C2TB 0.081(4) 0.146(6) 0.102(5) 0.024(4) 0.031(4) -0.025(4)
C3TB 0.081(5) 0.267(11) 0.082(4) 0.008(6) 0.041(4) 0.001(6)
C4TB 0.080(5) 0.305(13) 0.075(4) -0.004(6) 0.020(4) 0.006(6)

loop_
_atom_type_symbol
_atom_type_description
_atom_type_scat_dispersion_real
_atom_type_scat_dispersion_imag
_atom_type_scat_source
C C 0.0033 0.0016 'International Tables Vol C Tables 4.2.6.8 and 6.1.1.4'
H H 0.0000 0.0000 'International Tables Vol C Tables 4.2.6.8 and 6.1.1.4'
O O 0.0106 0.0060 'International Tables Vol C Tables 4.2.6.8 and 6.1.1.4'
Ca Ca 0.2262 0.3064 'International Tables Vol C Tables 4.2.6.8 and 6.1.1.4'
V V 0.3005 0.5294 'International Tables Vol C Tables 4.2.6.8 and 6.1.1.4'
I I -0.4742 1.8119 'International Tables Vol C Tables 4.2.6.8 and 6.1.1.4'

loop_
_geom_angle_atom_site_label_1
_geom_angle_atom_site_label_2
_geom_angle_atom_site_label_3
_geom_angle
O2 Ca O5 89.02(11)
O2 Ca O3 86.43(12)
O5 Ca O3 172.44(11)
O2 Ca O4 175.52(11)
O5 Ca O4 91.68(11)
O3 Ca O4 92.39(11)
O2 Ca O1 91.65(11)
O5 Ca O1 87.49(10)
O3 Ca O1 86.60(11)
O4 Ca O1 83.97(10)
O2 Ca I 94.78(8)
O5 Ca I 91.88(7)
O3 Ca I 94.52(8)
O4 Ca I 89.61(8)
O1 Ca I 173.53(8)
C4 O1 C1 107.0(3)
C4 O1 Ca 127.1(3)
C1 O1 Ca 125.9(3)
C5A O2 C8 97.3(8)
C5A O2 C5 33.8(7)
C8 O2 C5 109.3(4)
C5A O2 Ca 140.4(7)
C8 O2 Ca 120.7(3)
C5 O2 Ca 125.9(3)
C9A O3 C12 84.2(8)
C9A O3 C9 37.8(6)
C12 O3 C9 108.5(6)
C9A O3 C12A 104.9(7)
C12 O3 C12A 37.9(6)
C9 O3 C12A 107.1(6)
C9A O3 Ca 132.6(6)
C12 O3 Ca 132.6(5)
C9 O3 Ca 118.7(4)
C12A O3 Ca 122.5(5)
C13 O4 C16 106.4(4)
C13 O4 Ca 119.8(3)
C16 O4 Ca 124.2(3)
C20 O5 C17 106.6(3)
C20 O5 Ca 127.5(3)
C17 O5 Ca 125.8(3)
O1 C1 C2 106.7(4)
C3 C2 C1 105.1(4)
C2 C3 C4 102.4(5)
O1 C4 C3 105.6(4)
O2 C5 C6 101.5(5)
O2 C5A C6 112.3(12)
C5A C6 C7 102.4(8)
C5A C6 C5 31.9(7)
C7 C6 C5 101.8(5)
C6 C7 C8 102.6(5)
O2 C8 C7 104.4(5)
O3 C9 C10 103.3(7)
C9 C10 C11 101.9(7)
C12 C11 C10 100.2(9)
C11 C12 O3 120.5(10)
O3 C9A C10A 113.6(10)
C9A C10A C11A 100.8(9)
C12A C11A C10A 111.1(9)
C11A C12A O3 107.4(9)
O4 C13 C14 106.3(4)
C13 C14 C15 103.9(5)
C14 C15 C16 105.7(4)
O4 C16 C15 107.0(5)
C18 C17 O5 105.8(4)
C19A C18 C19 43.0(7)
C19A C18 C17 106.1(8)
C19 C18 C17 105.4(5)
C18 C19 C20 100.4(6)
C18 C19A C20 108.4(11)
O5 C20 C19A 103.7(7)
O5 C20 C19 104.8(5)
C19A C20 C19 39.7(6)
C48 V C39 97.89(13)
C48 V C21 115.82(14)
C39 V C21 115.62(13)
C48 V C30 116.02(14)
C39 V C30 115.01(13)
C21 V C30 97.66(14)
C26 C21 C22 116.0(3)
C26 C21 V 128.7(3)
C22 C21 V 115.2(3)
C23 C22 C21 121.7(4)
C23 C22 C27 117.2(3)
C21 C22 C27 121.1(3)
C22 C23 C24 122.1(4)
C23 C24 C25 117.2(4)
C23 C24 C28 121.8(4)
C25 C24 C28 121.0(4)
C24 C25 C26 121.7(4)
C25 C26 C21 121.4(3)
C25 C26 C29 115.5(3)
C21 C26 C29 123.1(3)
C35 C30 C31 115.4(3)
C35 C30 V 128.5(3)
C31 C30 V 115.9(2)
C32 C31 C30 121.4(4)
C32 C31 C36 117.4(4)
C30 C31 C36 121.1(3)
C33 C32 C31 121.6(4)
C32 C33 C34 117.7(4)
C32 C33 C37 120.6(5)
C34 C33 C37 121.7(4)
C33 C34 C35 122.0(4)
C34 C35 C30 121.9(4)
C34 C35 C38 115.3(4)
C30 C35 C38 122.9(3)
C44 C39 C40 115.2(3)
C44 C39 V 116.2(2)
C40 C39 V 128.5(2)
C41 C40 C39 121.9(3)
C41 C40 C45 115.7(3)
C39 C40 C45 122.3(3)
C42 C41 C40 121.8(3)
C41 C42 C43 117.0(3)
C41 C42 C46 121.1(4)
C43 C42 C46 121.9(4)
C42 C43 C44 122.1(3)
C43 C44 C39 121.8(3)
C43 C44 C47 117.8(3)
C39 C44 C47 120.4(3)
C53 C48 C49 114.4(3)
C53 C48 V 129.4(3)
C49 C48 V 116.1(3)
C50 C49 C48 122.2(3)
C50 C49 C54 117.9(3)
C48 C49 C54 119.9(3)
C51 C50 C49 121.6(4)
C50 C51 C52 117.5(4)
C50 C51 C55 120.5(4)
C52 C51 C55 121.9(4)
C51 C52 C53 122.6(4)
C52 C53 C48 121.6(3)
C52 C53 C56 116.4(3)
C48 C53 C56 121.9(3)
C1TA O1TA C4TA 109.8(7)
C1TA O1TA C1TC 46.9(7)
C4TA O1TA C1TC 94.3(8)
O1TA C1TA C2TA 104.7(7)
C2TA C1TC O1TA 104.1(12)
C1TC C2TA C3TA 102.2(9)
C1TC C2TA C1TA 46.5(9)
C3TA C2TA C1TA 98.0(6)
C4TA C3TA C2TA 104.5(6)
O1TA C4TA C3TA 111.5(8)
C1TB O1TB C4TB 106.6(5)
O1TB C1TB C2TB 109.5(5)
C1TB C2TB C3TB 103.4(5)
C4TB C3TB C2TB 105.8(7)
C3TB C4TB O1TB 108.2(6)

loop_
_geom_bond_atom_site_label_1
_geom_bond_atom_site_label_2
_geom_bond_distance
Ca O2 2.337(3)
Ca O5 2.344(3)
Ca O3 2.345(3)
Ca O4 2.353(3)
Ca O1 2.401(3)
Ca I 3.0286(9)
O1 C4 1.427(6)
O1 C1 1.453(5)
O2 C5A 1.366(17)
O2 C8 1.456(6)
O2 C5 1.476(8)
O3 C9A 1.349(13)
O3 C12 1.387(11)
O3 C9 1.506(9)
O3 C12A 1.546(12)
O4 C13 1.456(6)
O4 C16 1.468(6)
O5 C20 1.419(6)
O5 C17 1.483(5)
C1 C2 1.497(7)
C2 C3 1.454(8)
C3 C4 1.505(7)
C5 C6 1.555(9)
C5A C6 1.460(17)
C6 C7 1.457(8)
C7 C8 1.494(9)
C9 C10 1.507(13)
C10 C11 1.759(15)
C11 C12 1.279(14)
C9A C10A 1.444(16)
C10A C11A 1.545(14)
C11A C12A 1.317(14)
C13 C14 1.464(7)
C14 C15 1.465(8)
C15 C16 1.468(8)
C17 C18 1.459(7)
C18 C19A 1.340(15)
C18 C19 1.440(10)
C19 C20 1.535(10)
C19A C20 1.476(15)
V C48 2.134(4)
V C39 2.152(3)
V C21 2.154(4)
V C30 2.153(3)
C21 C26 1.402(5)
C21 C22 1.418(5)
C22 C23 1.386(5)
C22 C27 1.510(5)
C23 C24 1.385(6)
C24 C25 1.391(6)
C24 C28 1.510(6)
C25 C26 1.404(5)
C26 C29 1.511(5)
C30 C35 1.410(5)
C30 C31 1.417(6)
C31 C32 1.399(5)
C31 C36 1.511(5)
C32 C33 1.382(6)
C33 C34 1.375(7)
C33 C37 1.519(6)
C34 C35 1.387(6)
C35 C38 1.512(6)
C39 C44 1.414(5)
C39 C40 1.409(5)
C40 C41 1.398(5)
C40 C45 1.515(5)
C41 C42 1.384(5)
C42 C43 1.381(5)
C42 C46 1.512(5)
C43 C44 1.393(5)
C44 C47 1.515(5)
C48 C53 1.421(5)
C48 C49 1.429(5)
C49 C50 1.400(6)
C49 C54 1.514(5)
C50 C51 1.370(6)
C51 C52 1.384(6)
C51 C55 1.511(6)
C52 C53 1.389(6)
C53 C56 1.515(5)
O1TA C1TA 1.300(11)
O1TA C4TA 1.380(11)
O1TA C1TC 1.604(18)
C1TA C2TA 1.613(12)
C1TC C2TA 1.322(16)
C2TA C3TA 1.503(9)
C3TA C4TA 1.407(10)
O1TB C1TB 1.344(7)
O1TB C4TB 1.448(8)
C1TB C2TB 1.472(8)
C2TB C3TB 1.504(10)
C3TB C4TB 1.363(10)
